data_1537351
loop_
_publ_author_name
'Groenvold, F.'
'Pedersen, B.'
'Haraldsen, H.'
'Tufte, T.'

_publ_section_title
;
 X-Ray and Magnetic Study of Vanadium Sulfides in the Range V5 S4 to V5 S8
;
_journal_name_full 'Revue de Chimie Minerale'
_journal_page_first 215
_journal_page_last 240
_journal_volume 6
_journal_year 1969
_chemical_formula_sum 'S8 V7'
_chemical_name_systematic 'V7 S8'
_space_group_IT_number 154
_symmetry_space_group_name_Hall 'P 32 2"'
_symmetry_space_group_name_H-M 'P 32 2 1'
_cell_angle_alpha 90
_cell_angle_beta 90
_cell_angle_gamma 120
_cell_formula_units_Z 3
_cell_length_a 6.706
_cell_length_b 6.706
_cell_length_c 17.412
_cell_volume 678.120
_citation_journal_id_ASTM RVCMA8
_cod_data_source_file Groenvold_RVCMA8_1969_114.cif
_cod_data_source_block S8V7
_cod_original_cell_volume 678.1198
_cod_database_code 1537351

loop_
_symmetry_equiv_pos_as_xyz
x,y,z
-y,x-y,z+2/3
-x+y,-x,z+1/3
y,x,-z
-x,-x+y,-z+2/3
x-y,-y,-z+1/3

loop_
_atom_site_label
_atom_site_type_symbol
_atom_site_fract_x
_atom_site_fract_y
_atom_site_fract_z
_atom_site_occupancy
_atom_site_U_iso_or_equiv
V2 V+2 0.5 0 0.6667 0.75 0.0
V5 V+2 0.5 0.5 0.1667 1 0.0
S3 S-2 0.1667 0.3333 0.75 1 0.0
S1 S-2 0.1667 0.3333 0.0833 1 0.0
S4 S-2 0.3333 0.6667 0.25 1 0.0
V3 V+2 0 0 0.1667 0.75 0.0
V6 V+2 0.5 0.5 0.3333 1 0.0
S2 S-2 0.1667 0.3333 0.4167 1 0.0
V1 V+2 0 0 0.6667 0.75 0.0
V4 V+2 0.5 0 0.1667 0.75 0.0
